data_4309340
loop_
_publ_author_name
'Yan-Hui Shi'
'Wei-Zhong Chen'
'Kevin D. John'
'Ryan E. Da Re'
'Joshua L. Cohn'
'Guo-Lin Xu'
'Judith L. Eglin'
'Alfred P. Sattelberger'
'Curtis R. Hare'
'Tong Ren'

_publ_contact_author_address
; Department of Chemistry 
  University of Miami 
  PO BOX 249118 
  Coral Gables, FL 33124-0431 
  USA 
;
_publ_contact_author_email tren@miami.edu
_publ_contact_author_fax '(305) 284-1880'
_publ_contact_author_name 'Dr. Ren, Tong'
_publ_contact_author_phone '(305) 284-6617'
_publ_section_title
;
Diosmium(III) Compounds Supported by 2-Anilinopyridinate and Novel Alkynyl
Derivatives
;
_journal_name_full 'Inorganic Chemistry'
_journal_page_first 5719
_journal_page_last 5727
_journal_paper_doi 10.1021/ic050496r
_journal_volume 44
_journal_year 2005
_chemical_formula_sum 'C60 H46 N8 Os2'
_chemical_formula_weight 1259.45
_chemical_name_systematic
; 
 ? 
;
_space_group_IT_number 19
_symmetry_cell_setting orthorhombic
_symmetry_space_group_name_Hall 'P 2ac 2ab'
_symmetry_space_group_name_H-M 'P 21 21 21'
_atom_sites_solution_hydrogens geom
_atom_sites_solution_primary direct
_atom_sites_solution_secondary difmap
_audit_creation_method SHELXL-97
_cell_angle_alpha 90.00
_cell_angle_beta 90.00
_cell_angle_gamma 90.00
_cell_formula_units_Z 4
_cell_length_a 14.5896(16)
_cell_length_b 16.7490(15)
_cell_length_c 20.599(3)
_cell_measurement_reflns_used 5404
_cell_measurement_temperature 300(2)
_cell_measurement_theta_max 22.031
_cell_measurement_theta_min 2.322
_cell_volume 5033.6(10)
_computing_cell_refinement 'Bruker SMART'
_computing_data_collection 'Bruker SMART'
_computing_data_reduction 'Bruker SAINT'
_computing_structure_refinement 'SHELXL-97 (Sheldrick, 1997)'
_computing_structure_solution 'SHELXS-97 (Sheldrick, 1990)'
_diffrn_ambient_temperature 300(2)
_diffrn_measured_fraction_theta_full 0.976
_diffrn_measured_fraction_theta_max 0.976
_diffrn_measurement_device_type 'CCD area detector'
_diffrn_measurement_method 'phi and omega scans'
_diffrn_radiation_monochromator graphite
_diffrn_radiation_source 'fine-focus sealed tube'
_diffrn_radiation_type MoK\a
_diffrn_radiation_wavelength 0.71073
_diffrn_reflns_av_R_equivalents 0.0591
_diffrn_reflns_av_sigmaI/netI 0.0868
_diffrn_reflns_limit_h_max 19
_diffrn_reflns_limit_h_min -16
_diffrn_reflns_limit_k_max 22
_diffrn_reflns_limit_k_min -21
_diffrn_reflns_limit_l_max 27
_diffrn_reflns_limit_l_min -26
_diffrn_reflns_number 32957
_diffrn_reflns_theta_full 28.34
_diffrn_reflns_theta_max 28.34
_diffrn_reflns_theta_min 1.57
_exptl_absorpt_coefficient_mu 5.092
_exptl_absorpt_correction_T_max 1.000000
_exptl_absorpt_correction_T_min 0.842034
_exptl_absorpt_correction_type empirical
_exptl_absorpt_process_details
; 
  SADABS, Absorption corrections using Bruker CCD based on the method of 
  Bob Blessing.  Acta Cryst. 1995, A51, 33 
;
_exptl_crystal_colour black
_exptl_crystal_density_diffrn 1.662
_exptl_crystal_density_method 'not measured'
_exptl_crystal_description plate
_exptl_crystal_F_000 2456
_exptl_crystal_size_max 0.22
_exptl_crystal_size_mid 0.10
_exptl_crystal_size_min 0.07
_refine_diff_density_max 2.782
_refine_diff_density_min -0.768
_refine_diff_density_rms 0.130
_refine_ls_abs_structure_details 'Flack H D (1983), Acta Cryst. A39, 876-881'
_refine_ls_abs_structure_Flack -0.034(10)
_refine_ls_extinction_method none
_refine_ls_goodness_of_fit_ref 1.018
_refine_ls_hydrogen_treatment mixed
_refine_ls_matrix_type full
_refine_ls_number_parameters 631
_refine_ls_number_reflns 11864
_refine_ls_number_restraints 0
_refine_ls_restrained_S_all 1.018
_refine_ls_R_factor_all 0.0911
_refine_ls_R_factor_gt 0.0459
_refine_ls_shift/su_max 0.001
_refine_ls_shift/su_mean 0.000
_refine_ls_structure_factor_coef Fsqd
_refine_ls_weighting_details 'calc w=1/[\s^2^(Fo^2^)+(0.0280P)^2^+0.0000P] where P=(Fo^2^+2Fc^2^)/3'
_refine_ls_weighting_scheme calc
_refine_ls_wR_factor_gt 0.0746
_refine_ls_wR_factor_ref 0.0837
_reflns_number_gt 7705
_reflns_number_total 11864
_reflns_threshold_expression >2sigma(I)
_cod_data_source_file ic050496rsi20050403_110503_3.cif
_cod_data_source_block compd2a
_cod_depositor_comments
;
The following automatic conversions were performed:
'_exptl_absorpt_correction_type' value 'Empirical' changed to 'empirical'
according to '/home/saulius/struct/CIF-dictionaries/cif_core.dic'
dictionary named 'cif_core.dic' version 2.4.1 from 2010-06-29.

Automatic conversion script
Id: cif_fix_enum 1527 2010-12-29 10:47:43Z saulius 
;
_cod_original_cell_volume 5033.6(9)
_cod_database_code 4309340

loop_
_symmetry_equiv_pos_as_xyz
'x, y, z'
'-x+1/2, -y, z+1/2'
'-x, y+1/2, -z+1/2'
'x+1/2, -y+1/2, -z'

loop_
_atom_site_label
_atom_site_type_symbol
_atom_site_fract_x
_atom_site_fract_y
_atom_site_fract_z
_atom_site_U_iso_or_equiv
_atom_site_adp_type
_atom_site_occupancy
_atom_site_symmetry_multiplicity
_atom_site_calc_flag
_atom_site_refinement_flags
_atom_site_disorder_assembly
_atom_site_disorder_group
Os1 Os 0.80636(2) 0.002926(18) 0.826263(14) 0.04149(9) Uani 1 1 d . . .
Os2 Os 0.81179(3) 0.146586(17) 0.849795(14) 0.04040(9) Uani 1 1 d . . .
N1 N 0.9018(5) 0.0348(4) 0.7545(3) 0.0418(18) Uani 1 1 d . . .
N2 N 0.8588(5) 0.1696(4) 0.7611(3) 0.0432(17) Uani 1 1 d . . .
N3 N 0.6976(6) 0.0459(4) 0.7606(3) 0.0412(16) Uani 1 1 d . . .
N4 N 0.6827(5) 0.1617(3) 0.8225(3) 0.0443(15) Uani 1 1 d . . .
N6 N 0.7627(4) 0.1024(4) 0.9435(3) 0.0407(17) Uani 1 1 d . . .
N5 N 0.7120(5) -0.0137(4) 0.8937(3) 0.050(2) Uani 1 1 d . . .
N8 N 0.9473(5) 0.1160(4) 0.8797(3) 0.0469(18) Uani 1 1 d . . .
N7 N 0.9094(5) -0.0203(4) 0.8869(3) 0.0452(19) Uani 1 1 d . . .
C1 C 0.7868(6) -0.1037(6) 0.7805(4) 0.054(3) Uani 1 1 d . . .
C2 C 0.7725(7) -0.1683(5) 0.7578(4) 0.056(3) Uani 1 1 d . . .
C3 C 0.8233(6) 0.2543(6) 0.8941(4) 0.062(3) Uani 1 1 d . . .
C4 C 0.8310(7) 0.3193(6) 0.9187(4) 0.058(3) Uani 1 1 d . . .
C5 C 0.7520(8) -0.2478(5) 0.7397(4) 0.058(3) Uani 1 1 d . . .
C6 C 0.6816(8) -0.2664(6) 0.6988(5) 0.074(3) Uani 1 1 d . . .
H6A H 0.6459 -0.2252 0.6820 0.089 Uiso 1 1 calc R . .
C7 C 0.6614(8) -0.3441(7) 0.6813(5) 0.084(3) Uani 1 1 d . . .
H7A H 0.6135 -0.3544 0.6528 0.101 Uiso 1 1 calc R . .
C8 C 0.7105(11) -0.4045(7) 0.7054(7) 0.117(5) Uani 1 1 d . . .
H8A H 0.6967 -0.4570 0.6942 0.141 Uiso 1 1 calc R . .
C9 C 0.7798(12) -0.3883(8) 0.7460(8) 0.147(7) Uani 1 1 d . . .
H9A H 0.8126 -0.4300 0.7648 0.176 Uiso 1 1 calc R . .
C10 C 0.8026(11) -0.3121(6) 0.7599(6) 0.130(6) Uani 1 1 d . . .
H10A H 0.8551 -0.3028 0.7844 0.155 Uiso 1 1 calc R . .
C11 C 0.8241(8) 0.4003(5) 0.9409(4) 0.056(3) Uani 1 1 d . . .
C12 C 0.7655(8) 0.4540(7) 0.9134(6) 0.091(4) Uani 1 1 d . . .
H12A H 0.7308 0.4369 0.8782 0.109 Uiso 1 1 calc R . .
C13 C 0.7540(10) 0.5293(7) 0.9333(8) 0.113(5) Uani 1 1 d . . .
H13A H 0.7117 0.5623 0.9129 0.135 Uiso 1 1 calc R . .
C14 C 0.8047(12) 0.5568(7) 0.9835(7) 0.106(5) Uani 1 1 d . . .
H14A H 0.7985 0.6093 0.9975 0.127 Uiso 1 1 calc R . .
C15 C 0.8632(10) 0.5083(8) 1.0124(6) 0.099(4) Uani 1 1 d . . .
H15A H 0.8978 0.5271 1.0471 0.119 Uiso 1 1 calc R . .
C16 C 0.8743(9) 0.4284(6) 0.9917(6) 0.086(4) Uani 1 1 d . . .
H16A H 0.9158 0.3951 1.0128 0.103 Uiso 1 1 calc R . .
C17 C 0.9072(6) 0.1116(5) 0.7301(4) 0.038(2) Uani 1 1 d . . .
C18 C 0.9613(6) 0.1263(5) 0.6740(4) 0.061(3) Uani 1 1 d . . .
H18A H 0.9620 0.1770 0.6555 0.073 Uiso 1 1 calc R . .
C19 C 1.0118(7) 0.0671(6) 0.6474(5) 0.071(3) Uani 1 1 d . . .
H19A H 1.0476 0.0772 0.6110 0.085 Uiso 1 1 calc R . .
C20 C 1.0104(6) -0.0086(6) 0.6743(4) 0.060(2) Uani 1 1 d . . .
H20A H 1.0464 -0.0497 0.6577 0.072 Uiso 1 1 calc R . .
C21 C 0.9535(6) -0.0206(5) 0.7265(4) 0.049(2) Uani 1 1 d . . .
H21A H 0.9510 -0.0718 0.7437 0.058 Uiso 1 1 calc R . .
C22 C 0.8331(6) 0.2395(4) 0.7245(4) 0.044(2) Uani 1 1 d . . .
C23 C 0.7816(7) 0.2314(5) 0.6689(5) 0.070(3) Uani 1 1 d . . .
H23A H 0.7642 0.1807 0.6553 0.084 Uiso 1 1 calc R . .
C24 C 0.7551(8) 0.2975(7) 0.6327(5) 0.084(3) Uani 1 1 d . . .
H24A H 0.7186 0.2916 0.5959 0.101 Uiso 1 1 calc R . .
C25 C 0.7838(7) 0.3716(6) 0.6522(5) 0.078(3) Uani 1 1 d . . .
H25A H 0.7677 0.4168 0.6286 0.094 Uiso 1 1 calc R . .
C26 C 0.8369(8) 0.3784(5) 0.7073(5) 0.076(4) Uani 1 1 d . . .
H26A H 0.8574 0.4287 0.7199 0.092 Uiso 1 1 calc R . .
C27 C 0.8603(7) 0.3140(5) 0.7438(5) 0.062(3) Uani 1 1 d . . .
H27A H 0.8945 0.3205 0.7815 0.074 Uiso 1 1 calc R . .
C28 C 0.6469(6) 0.1117(5) 0.7767(4) 0.042(2) Uani 1 1 d . . .
C29 C 0.5637(6) 0.1276(5) 0.7440(4) 0.052(2) Uani 1 1 d . . .
H29A H 0.5262 0.1691 0.7579 0.063 Uiso 1 1 calc R . .
C30 C 0.5388(7) 0.0826(6) 0.6925(5) 0.073(3) Uani 1 1 d . . .
H30A H 0.4834 0.0921 0.6716 0.087 Uiso 1 1 calc R . .
C31 C 0.5960(8) 0.0224(6) 0.6710(5) 0.072(3) Uani 1 1 d . . .
H31A H 0.5832 -0.0050 0.6328 0.087 Uiso 1 1 calc R . .
C32 C 0.6728(7) 0.0039(6) 0.7075(4) 0.058(3) Uani 1 1 d . . .
H32A H 0.7087 -0.0393 0.6950 0.070 Uiso 1 1 calc R . .
C33 C 0.6225(6) 0.2216(5) 0.8492(5) 0.052(2) Uani 1 1 d . . .
C34 C 0.5746(7) 0.2077(7) 0.9056(5) 0.071(3) Uani 1 1 d . . .
H34A H 0.5801 0.1583 0.9258 0.085 Uiso 1 1 calc R . .
C35 C 0.5200(8) 0.2636(7) 0.9324(5) 0.079(3) Uani 1 1 d . . .
H35A H 0.4865 0.2519 0.9696 0.095 Uiso 1 1 calc R . .
C36 C 0.5143(8) 0.3368(7) 0.9049(6) 0.087(4) Uani 1 1 d . . .
H36A H 0.4779 0.3757 0.9243 0.105 Uiso 1 1 calc R . .
C37 C 0.5612(7) 0.3550(6) 0.8488(6) 0.082(3) Uani 1 1 d . . .
H37A H 0.5568 0.4053 0.8300 0.098 Uiso 1 1 calc R . .
C38 C 0.6157(7) 0.2954(6) 0.8210(5) 0.076(3) Uani 1 1 d . . .
H38A H 0.6476 0.3060 0.7829 0.091 Uiso 1 1 calc R . .
C39 C 0.7125(6) 0.0335(5) 0.9465(4) 0.050(2) Uani 1 1 d . . .
C40 C 0.6657(7) 0.0137(6) 1.0043(5) 0.074(3) Uani 1 1 d . . .
H40A H 0.6274 -0.0306 1.0056 0.088 Uiso 1 1 calc R . .
C41 C 0.6768(9) 0.0605(7) 1.0589(5) 0.080(3) Uani 1 1 d . . .
H41A H 0.6448 0.0488 1.0968 0.097 Uiso 1 1 calc R . .
C42 C 0.7352(7) 0.1237(6) 1.0567(5) 0.068(3) Uani 1 1 d . . .
H42A H 0.7496 0.1518 1.0943 0.082 Uiso 1 1 calc R . .
C43 C 0.7714(7) 0.1449(6) 0.9995(4) 0.072(3) Uani 1 1 d . . .
H43A H 0.8051 0.1920 0.9979 0.086 Uiso 1 1 calc R . .
C44 C 0.6434(7) -0.0751(6) 0.8860(5) 0.059(3) Uani 1 1 d . . .
C45 C 0.5591(8) -0.0566(6) 0.8597(5) 0.080(3) Uani 1 1 d . . .
H45A H 0.5441 -0.0035 0.8516 0.096 Uiso 1 1 calc R . .
C46 C 0.4959(9) -0.1166(9) 0.8451(6) 0.121(6) Uani 1 1 d . . .
H46A H 0.4405 -0.1038 0.8253 0.145 Uiso 1 1 calc R . .
C47 C 0.5161(12) -0.1954(9) 0.8602(8) 0.128(7) Uani 1 1 d . . .
H47A H 0.4750 -0.2362 0.8508 0.153 Uiso 1 1 calc R . .
C48 C 0.5994(11) -0.2115(8) 0.8898(9) 0.142(8) Uani 1 1 d . . .
H48A H 0.6129 -0.2643 0.9001 0.171 Uiso 1 1 calc R . .
C49 C 0.6631(9) -0.1538(7) 0.9050(7) 0.121(6) Uani 1 1 d . . .
H49A H 0.7170 -0.1664 0.9268 0.146 Uiso 1 1 calc R . .
C50 C 0.9706(7) 0.0392(6) 0.8980(4) 0.053(2) Uani 1 1 d . . .
C51 C 1.0578(7) 0.0251(6) 0.9257(5) 0.062(3) Uani 1 1 d . . .
H51A H 1.0729 -0.0259 0.9401 0.074 Uiso 1 1 calc R . .
C52 C 1.1195(8) 0.0848(7) 0.9315(6) 0.082(3) Uani 1 1 d . . .
H52A H 1.1763 0.0751 0.9504 0.098 Uiso 1 1 calc R . .
C53 C 1.0977(7) 0.1610(7) 0.9090(5) 0.079(3) Uani 1 1 d . . .
H53A H 1.1408 0.2019 0.9099 0.094 Uiso 1 1 calc R . .
C54 C 1.0125(7) 0.1736(6) 0.8859(4) 0.057(3) Uani 1 1 d . . .
H54A H 0.9972 0.2253 0.8733 0.068 Uiso 1 1 calc R . .
C55 C 0.9137(6) -0.0901(5) 0.9245(4) 0.049(2) Uani 1 1 d . . .
C56 C 0.8994(8) -0.0847(6) 0.9917(5) 0.078(3) Uani 1 1 d . . .
H56A H 0.8927 -0.0352 1.0116 0.094 Uiso 1 1 calc R . .
C57 C 0.8957(9) -0.1510(7) 1.0263(5) 0.090(4) Uani 1 1 d . . .
H57A H 0.8818 -0.1469 1.0702 0.108 Uiso 1 1 calc R . .
C58 C 0.9113(9) -0.2266(6) 1.0008(6) 0.085(4) Uani 1 1 d . . .
H58A H 0.9131 -0.2717 1.0271 0.101 Uiso 1 1 calc R . .
C59 C 0.9235(10) -0.2315(6) 0.9366(6) 0.101(5) Uani 1 1 d . . .
H59A H 0.9304 -0.2816 0.9176 0.121 Uiso 1 1 calc R . .
C60 C 0.9262(8) -0.1634(5) 0.8970(5) 0.072(3) Uani 1 1 d . . .
H60A H 0.9364 -0.1682 0.8526 0.086 Uiso 1 1 calc R . .

loop_
_atom_site_aniso_label
_atom_site_aniso_U_11
_atom_site_aniso_U_22
_atom_site_aniso_U_33
_atom_site_aniso_U_23
_atom_site_aniso_U_13
_atom_site_aniso_U_12
Os1 0.04555(19) 0.03589(16) 0.04302(17) -0.00192(15) 0.00440(18) -0.0014(2)
Os2 0.04087(18) 0.03664(16) 0.04369(17) -0.00403(14) -0.00023(19) -0.00012(19)
N1 0.038(4) 0.041(4) 0.046(4) -0.008(3) 0.002(3) -0.002(4)
N2 0.044(4) 0.037(4) 0.048(4) -0.006(3) 0.001(3) -0.002(3)
N3 0.045(4) 0.036(4) 0.042(4) 0.005(3) -0.004(4) -0.009(4)
N4 0.049(4) 0.041(3) 0.043(4) -0.009(3) -0.004(4) 0.005(4)
N6 0.035(4) 0.047(4) 0.039(4) -0.008(3) 0.000(3) 0.003(3)
N5 0.048(5) 0.051(5) 0.051(4) 0.004(4) 0.006(4) -0.015(4)
N8 0.043(5) 0.046(4) 0.052(5) -0.007(3) 0.002(4) -0.003(4)
N7 0.051(5) 0.034(4) 0.051(4) -0.006(3) -0.002(4) -0.005(4)
C1 0.037(6) 0.077(7) 0.050(6) -0.028(5) 0.014(4) -0.019(5)
C2 0.078(8) 0.045(6) 0.045(5) 0.002(4) -0.007(5) -0.003(5)
C3 0.024(5) 0.101(8) 0.059(6) -0.046(5) 0.007(5) -0.023(5)
C4 0.067(8) 0.060(6) 0.047(5) -0.012(5) 0.003(5) 0.002(6)
C5 0.079(7) 0.037(5) 0.058(6) -0.011(5) -0.002(6) 0.004(5)
C6 0.076(8) 0.062(6) 0.085(7) -0.007(5) -0.017(7) -0.001(7)
C7 0.076(8) 0.070(7) 0.106(9) -0.018(7) 0.003(6) -0.027(7)
C8 0.142(15) 0.052(7) 0.157(13) -0.046(8) 0.005(12) -0.008(9)
C9 0.189(19) 0.067(9) 0.184(16) -0.021(9) -0.095(14) 0.017(10)
C10 0.174(14) 0.063(7) 0.151(12) -0.043(7) -0.123(12) 0.044(10)
C11 0.073(8) 0.049(6) 0.046(6) -0.006(4) 0.015(6) -0.013(6)
C12 0.097(10) 0.061(8) 0.115(10) -0.029(7) 0.007(8) 0.015(7)
C13 0.113(12) 0.050(8) 0.175(15) -0.011(9) 0.018(11) 0.003(7)
C14 0.115(12) 0.064(8) 0.139(13) -0.044(8) 0.056(12) -0.031(9)
C15 0.119(12) 0.088(10) 0.091(9) -0.044(9) 0.006(8) -0.013(9)
C16 0.123(10) 0.062(7) 0.074(8) -0.011(6) 0.008(8) -0.019(7)
C17 0.050(6) 0.034(5) 0.031(5) -0.002(4) 0.004(4) 0.000(4)
C18 0.074(7) 0.051(6) 0.059(6) 0.002(5) 0.022(5) 0.000(5)
C19 0.078(7) 0.069(7) 0.065(7) -0.005(6) 0.033(6) 0.002(6)
C20 0.067(6) 0.054(6) 0.059(6) -0.006(5) 0.017(5) 0.009(5)
C21 0.041(5) 0.056(6) 0.048(6) -0.004(4) 0.003(4) -0.001(5)
C22 0.041(6) 0.033(4) 0.059(6) 0.012(4) 0.008(4) 0.000(4)
C23 0.092(9) 0.055(6) 0.064(7) 0.014(5) -0.020(6) -0.018(5)
C24 0.099(9) 0.079(8) 0.074(8) 0.029(6) -0.037(6) -0.010(7)
C25 0.084(9) 0.060(7) 0.091(8) 0.024(6) -0.019(7) 0.000(6)
C26 0.100(10) 0.032(5) 0.098(8) -0.002(5) -0.008(7) 0.002(5)
C27 0.078(7) 0.044(6) 0.064(6) 0.008(5) -0.021(5) -0.011(5)
C28 0.046(5) 0.042(5) 0.039(5) 0.003(4) -0.002(4) 0.000(4)
C29 0.055(6) 0.059(6) 0.043(5) 0.003(4) -0.009(5) 0.000(5)
C30 0.068(7) 0.084(8) 0.067(8) -0.002(6) -0.022(6) 0.001(7)
C31 0.107(9) 0.066(7) 0.044(6) -0.009(5) -0.021(6) -0.007(6)
C32 0.094(8) 0.052(5) 0.029(4) -0.002(4) 0.002(5) 0.006(7)
C33 0.052(6) 0.042(5) 0.062(6) -0.011(5) -0.015(5) 0.007(4)
C34 0.066(8) 0.074(8) 0.074(8) 0.003(6) 0.016(6) 0.023(7)
C35 0.084(9) 0.082(9) 0.073(8) 0.004(7) 0.001(7) 0.031(7)
C36 0.087(9) 0.071(9) 0.104(10) -0.032(7) 0.006(8) 0.026(7)
C37 0.076(7) 0.045(6) 0.125(10) -0.014(7) 0.010(7) 0.025(6)
C38 0.102(9) 0.060(6) 0.065(7) -0.004(6) 0.004(6) 0.031(6)
C39 0.051(7) 0.058(6) 0.041(5) 0.000(4) -0.001(4) 0.001(5)
C40 0.071(8) 0.066(7) 0.084(7) 0.020(6) 0.024(6) -0.038(6)
C41 0.096(9) 0.100(9) 0.045(6) -0.010(6) 0.015(7) 0.001(8)
C42 0.082(8) 0.077(8) 0.044(6) -0.004(5) -0.014(5) -0.005(6)
C43 0.135(10) 0.056(6) 0.025(5) -0.001(5) 0.004(5) -0.005(6)
C44 0.062(7) 0.067(7) 0.047(6) 0.002(5) 0.018(5) -0.014(6)
C45 0.088(9) 0.076(8) 0.075(8) 0.005(6) 0.009(7) -0.038(7)
C46 0.113(11) 0.171(14) 0.079(9) -0.018(10) 0.018(8) -0.101(11)
C47 0.140(14) 0.102(11) 0.142(14) -0.051(10) 0.073(12) -0.091(12)
C48 0.104(12) 0.068(9) 0.25(2) -0.045(11) 0.075(14) -0.055(10)
C49 0.106(12) 0.053(7) 0.205(14) 0.018(9) 0.075(10) -0.018(8)
C50 0.056(7) 0.053(6) 0.052(6) 0.003(5) -0.007(5) 0.007(5)
C51 0.056(7) 0.052(6) 0.078(7) 0.005(5) -0.018(5) 0.006(5)
C52 0.059(7) 0.088(9) 0.100(9) -0.004(7) -0.024(6) 0.005(7)
C53 0.056(7) 0.077(9) 0.103(9) -0.013(7) -0.015(6) -0.015(6)
C54 0.055(7) 0.058(6) 0.057(6) -0.004(5) 0.009(5) 0.002(5)
C55 0.059(6) 0.045(6) 0.041(6) -0.005(4) -0.010(5) -0.001(5)
C56 0.129(11) 0.042(6) 0.064(8) 0.000(5) -0.015(7) 0.011(7)
C57 0.140(12) 0.078(8) 0.053(7) -0.004(7) 0.010(7) -0.014(9)
C58 0.128(12) 0.054(7) 0.072(8) 0.009(6) 0.012(8) -0.001(7)
C59 0.163(14) 0.048(7) 0.091(10) 0.016(6) 0.021(9) 0.012(8)
C60 0.115(10) 0.042(6) 0.058(6) -0.001(5) 0.019(6) 0.022(6)

loop_
_atom_type_symbol
_atom_type_description
_atom_type_scat_dispersion_real
_atom_type_scat_dispersion_imag
_atom_type_scat_source
C C 0.0033 0.0016 'International Tables Vol C Tables 4.2.6.8 and 6.1.1.4'
H H 0.0000 0.0000 'International Tables Vol C Tables 4.2.6.8 and 6.1.1.4'
N N 0.0061 0.0033 'International Tables Vol C Tables 4.2.6.8 and 6.1.1.4'
Os Os -1.2165 7.6030 'International Tables Vol C Tables 4.2.6.8 and 6.1.1.4'

loop_
_geom_angle_atom_site_label_1
_geom_angle_atom_site_label_2
_geom_angle_atom_site_label_3
_geom_angle
_geom_angle_site_symmetry_1
_geom_angle_site_symmetry_3
_geom_angle_publ_flag
N5 Os1 N7 93.3(3) . . ?
N5 Os1 C1 96.0(3) . . ?
N7 Os1 C1 102.9(3) . . ?
N5 Os1 N1 173.3(3) . . ?
N7 Os1 N1 89.4(3) . . ?
C1 Os1 N1 89.4(3) . . ?
N5 Os1 N3 88.6(3) . . ?
N7 Os1 N3 172.2(2) . . ?
C1 Os1 N3 84.4(3) . . ?
N1 Os1 N3 87.9(2) . . ?
N5 Os1 Os2 91.2(2) . . ?
N7 Os1 Os2 92.50(19) . . ?
C1 Os1 Os2 162.5(3) . . ?
N1 Os1 Os2 82.46(19) . . ?
N3 Os1 Os2 79.88(16) . . ?
N4 Os2 N2 92.4(3) . . ?
N4 Os2 C3 95.3(3) . . ?
N2 Os2 C3 102.3(3) . . ?
N4 Os2 N8 173.4(3) . . ?
N2 Os2 N8 89.6(3) . . ?
C3 Os2 N8 90.4(3) . . ?
N4 Os2 N6 89.0(2) . . ?
N2 Os2 N6 171.4(2) . . ?
C3 Os2 N6 86.0(3) . . ?
N8 Os2 N6 88.1(3) . . ?
N4 Os2 Os1 92.23(16) . . ?
N2 Os2 Os1 91.11(18) . . ?
C3 Os2 Os1 164.3(3) . . ?
N8 Os2 Os1 81.48(19) . . ?
N6 Os2 Os1 80.33(17) . . ?
C21 N1 C17 117.3(7) . . ?
C21 N1 Os1 120.4(6) . . ?
C17 N1 Os1 122.0(6) . . ?
C17 N2 C22 118.1(7) . . ?
C17 N2 Os2 118.1(5) . . ?
C22 N2 Os2 123.2(5) . . ?
C32 N3 C28 118.2(8) . . ?
C32 N3 Os1 121.3(6) . . ?
C28 N3 Os1 120.2(5) . . ?
C28 N4 C33 117.2(7) . . ?
C28 N4 Os2 118.7(5) . . ?
C33 N4 Os2 124.0(5) . . ?
C43 N6 C39 116.9(7) . . ?
C43 N6 Os2 122.7(6) . . ?
C39 N6 Os2 120.0(5) . . ?
C39 N5 C44 120.8(7) . . ?
C39 N5 Os1 118.8(6) . . ?
C44 N5 Os1 120.4(6) . . ?
C54 N8 C50 117.6(8) . . ?
C54 N8 Os2 120.3(6) . . ?
C50 N8 Os2 122.0(6) . . ?
C50 N7 C55 119.3(7) . . ?
C50 N7 Os1 117.3(6) . . ?
C55 N7 Os1 122.9(6) . . ?
C2 C1 Os1 175.2(8) . . ?
C1 C2 C5 172.0(10) . . ?
C4 C3 Os2 178.0(9) . . ?
C3 C4 C11 168.7(12) . . ?
C6 C5 C10 114.4(9) . . ?
C6 C5 C2 122.4(9) . . ?
C10 C5 C2 123.2(10) . . ?
C5 C6 C7 122.3(10) . . ?
C8 C7 C6 120.3(11) . . ?
C7 C8 C9 118.9(11) . . ?
C8 C9 C10 120.6(13) . . ?
C9 C10 C5 123.2(13) . . ?
C16 C11 C12 115.4(9) . . ?
C16 C11 C4 122.3(10) . . ?
C12 C11 C4 122.3(10) . . ?
C13 C12 C11 125.0(13) . . ?
C12 C13 C14 119.2(14) . . ?
C15 C14 C13 119.3(12) . . ?
C14 C15 C16 121.4(12) . . ?
C11 C16 C15 119.8(12) . . ?
N2 C17 N1 117.7(7) . . ?
N2 C17 C18 123.1(7) . . ?
N1 C17 C18 119.2(7) . . ?
C19 C18 C17 120.3(9) . . ?
C18 C19 C20 120.2(9) . . ?
C21 C20 C19 117.1(9) . . ?
N1 C21 C20 125.6(9) . . ?
C27 C22 C23 119.3(8) . . ?
C27 C22 N2 120.9(8) . . ?
C23 C22 N2 119.8(7) . . ?
C22 C23 C24 121.4(9) . . ?
C25 C24 C23 118.5(9) . . ?
C24 C25 C26 119.3(9) . . ?
C27 C26 C25 122.0(9) . . ?
C26 C27 C22 119.4(9) . . ?
N4 C28 N3 117.1(7) . . ?
N4 C28 C29 122.8(8) . . ?
N3 C28 C29 120.0(8) . . ?
C30 C29 C28 120.0(9) . . ?
C29 C30 C31 119.7(10) . . ?
C30 C31 C32 118.6(9) . . ?
N3 C32 C31 122.6(9) . . ?
C38 C33 C34 118.4(9) . . ?
C38 C33 N4 120.7(9) . . ?
C34 C33 N4 120.9(8) . . ?
C35 C34 C33 121.9(11) . . ?
C34 C35 C36 119.6(12) . . ?
C35 C36 C37 121.4(11) . . ?
C36 C37 C38 117.9(11) . . ?
C33 C38 C37 120.8(10) . . ?
N5 C39 N6 117.6(8) . . ?
N5 C39 C40 122.7(9) . . ?
N6 C39 C40 119.7(8) . . ?
C41 C40 C39 119.8(9) . . ?
C42 C41 C40 119.2(9) . . ?
C43 C42 C41 118.9(10) . . ?
C42 C43 N6 124.8(9) . . ?
C45 C44 C49 120.2(11) . . ?
C45 C44 N5 120.1(9) . . ?
C49 C44 N5 119.7(10) . . ?
C44 C45 C46 120.8(12) . . ?
C47 C46 C45 119.7(14) . . ?
C48 C47 C46 118.1(13) . . ?
C49 C48 C47 123.7(15) . . ?
C48 C49 C44 117.2(15) . . ?
N7 C50 N8 118.4(8) . . ?
N7 C50 C51 122.5(8) . . ?
N8 C50 C51 119.1(9) . . ?
C52 C51 C50 120.8(9) . . ?
C51 C52 C53 119.8(10) . . ?
C54 C53 C52 118.1(10) . . ?
C53 C54 N8 124.5(9) . . ?
C60 C55 C56 119.2(9) . . ?
C60 C55 N7 121.7(8) . . ?
C56 C55 N7 119.0(8) . . ?
C57 C56 C55 119.0(9) . . ?
C56 C57 C58 123.7(10) . . ?
C59 C58 C57 116.9(10) . . ?
C58 C59 C60 121.9(11) . . ?
C55 C60 C59 119.2(9) . . ?

loop_
_geom_bond_atom_site_label_1
_geom_bond_atom_site_label_2
_geom_bond_distance
_geom_bond_site_symmetry_2
_geom_bond_publ_flag
Os1 N5 1.976(7) . ?
Os1 N7 1.993(7) . ?
Os1 C1 2.040(9) . ?
Os1 N1 2.100(7) . ?
Os1 N3 2.206(7) . ?
Os1 Os2 2.4558(5) . ?
Os2 N4 1.983(7) . ?
Os2 N2 1.989(7) . ?
Os2 C3 2.029(9) . ?
Os2 N8 2.133(7) . ?
Os2 N6 2.188(7) . ?
N1 C21 1.327(10) . ?
N1 C17 1.383(9) . ?
N2 C17 1.360(9) . ?
N2 C22 1.443(9) . ?
N3 C32 1.350(10) . ?
N3 C28 1.367(10) . ?
N4 C28 1.365(9) . ?
N4 C33 1.442(10) . ?
N6 C43 1.362(10) . ?
N6 C39 1.367(10) . ?
N5 C39 1.344(10) . ?
N5 C44 1.444(11) . ?
N8 C54 1.361(11) . ?
N8 C50 1.384(10) . ?
N7 C50 1.357(11) . ?
N7 C55 1.404(10) . ?
C1 C2 1.197(11) . ?
C2 C5 1.415(12) . ?
C3 C4 1.205(11) . ?
C4 C11 1.436(12) . ?
C5 C6 1.365(13) . ?
C5 C10 1.370(13) . ?
C6 C7 1.382(12) . ?
C7 C8 1.334(15) . ?
C8 C9 1.341(18) . ?
C9 C10 1.349(15) . ?
C11 C16 1.362(13) . ?
C11 C12 1.364(14) . ?
C12 C13 1.336(14) . ?
C13 C14 1.352(18) . ?
C14 C15 1.320(17) . ?
C15 C16 1.413(14) . ?
C17 C18 1.422(11) . ?
C18 C19 1.352(11) . ?
C19 C20 1.383(12) . ?
C20 C21 1.373(11) . ?
C22 C27 1.369(11) . ?
C22 C23 1.376(11) . ?
C23 C24 1.391(12) . ?
C24 C25 1.370(13) . ?
C25 C26 1.380(13) . ?
C26 C27 1.358(12) . ?
C28 C29 1.413(11) . ?
C29 C30 1.352(12) . ?
C30 C31 1.380(13) . ?
C31 C32 1.385(13) . ?
C33 C38 1.368(12) . ?
C33 C34 1.376(13) . ?
C34 C35 1.347(13) . ?
C35 C36 1.353(14) . ?
C36 C37 1.376(15) . ?
C37 C38 1.399(12) . ?
C39 C40 1.413(12) . ?
C40 C41 1.380(13) . ?
C41 C42 1.360(13) . ?
C42 C43 1.340(12) . ?
C44 C45 1.380(13) . ?
C44 C49 1.404(14) . ?
C45 C46 1.396(14) . ?
C46 C47 1.389(19) . ?
C47 C48 1.39(2) . ?
C48 C49 1.377(17) . ?
C50 C51 1.415(12) . ?
C51 C52 1.350(13) . ?
C52 C53 1.394(14) . ?
C53 C54 1.348(13) . ?
C55 C60 1.365(12) . ?
C55 C56 1.402(12) . ?
C56 C57 1.321(13) . ?
C57 C58 1.390(14) . ?
C58 C59 1.337(14) . ?
C59 C60 1.403(12) . ?

loop_
_geom_torsion_atom_site_label_1
_geom_torsion_atom_site_label_2
_geom_torsion_atom_site_label_3
_geom_torsion_atom_site_label_4
_geom_torsion
_geom_torsion_site_symmetry_1
_geom_torsion_site_symmetry_2
_geom_torsion_site_symmetry_3
_geom_torsion_site_symmetry_4
_geom_torsion_publ_flag
N5 Os1 Os2 N4 -63.5(3) . . . . ?
N7 Os1 Os2 N4 -156.9(3) . . . . ?
C1 Os1 Os2 N4 51.0(8) . . . . ?
N1 Os1 Os2 N4 114.0(3) . . . . ?
N3 Os1 Os2 N4 24.8(3) . . . . ?
N5 Os1 Os2 N2 -156.0(3) . . . . ?
N7 Os1 Os2 N2 110.7(3) . . . . ?
C1 Os1 Os2 N2 -41.5(8) . . . . ?
N1 Os1 Os2 N2 21.6(3) . . . . ?
N3 Os1 Os2 N2 -67.6(3) . . . . ?
N5 Os1 Os2 C3 55.1(9) . . . . ?
N7 Os1 Os2 C3 -38.2(9) . . . . ?
C1 Os1 Os2 C3 169.7(13) . . . . ?
N1 Os1 Os2 C3 -127.3(9) . . . . ?
N3 Os1 Os2 C3 143.5(9) . . . . ?
N5 Os1 Os2 N8 114.6(3) . . . . ?
N7 Os1 Os2 N8 21.3(3) . . . . ?
C1 Os1 Os2 N8 -130.9(8) . . . . ?
N1 Os1 Os2 N8 -67.8(3) . . . . ?
N3 Os1 Os2 N8 -157.0(3) . . . . ?
N5 Os1 Os2 N6 25.1(3) . . . . ?
N7 Os1 Os2 N6 -68.3(3) . . . . ?
C1 Os1 Os2 N6 139.6(8) . . . . ?
N1 Os1 Os2 N6 -157.4(3) . . . . ?
N3 Os1 Os2 N6 113.4(3) . . . . ?
N5 Os1 N1 C21 -176(2) . . . . ?
N7 Os1 N1 C21 70.5(6) . . . . ?
C1 Os1 N1 C21 -32.4(7) . . . . ?
N3 Os1 N1 C21 -116.8(7) . . . . ?
Os2 Os1 N1 C21 163.1(6) . . . . ?
N5 Os1 N1 C17 -2(3) . . . . ?
N7 Os1 N1 C17 -116.0(6) . . . . ?
C1 Os1 N1 C17 141.1(7) . . . . ?
N3 Os1 N1 C17 56.7(6) . . . . ?
Os2 Os1 N1 C17 -23.4(6) . . . . ?
N4 Os2 N2 C17 -119.4(6) . . . . ?
C3 Os2 N2 C17 144.7(6) . . . . ?
N8 Os2 N2 C17 54.4(6) . . . . ?
N6 Os2 N2 C17 -20(2) . . . . ?
Os1 Os2 N2 C17 -27.1(6) . . . . ?
N4 Os2 N2 C22 51.4(6) . . . . ?
C3 Os2 N2 C22 -44.6(7) . . . . ?
N8 Os2 N2 C22 -134.9(6) . . . . ?
N6 Os2 N2 C22 150.6(15) . . . . ?
Os1 Os2 N2 C22 143.6(6) . . . . ?
N5 Os1 N3 C32 -112.1(7) . . . . ?
N7 Os1 N3 C32 143.6(18) . . . . ?
C1 Os1 N3 C32 -16.0(7) . . . . ?
N1 Os1 N3 C32 73.7(7) . . . . ?
Os2 Os1 N3 C32 156.4(7) . . . . ?
N5 Os1 N3 C28 60.7(6) . . . . ?
N7 Os1 N3 C28 -44(2) . . . . ?
C1 Os1 N3 C28 156.9(6) . . . . ?
N1 Os1 N3 C28 -113.5(6) . . . . ?
Os2 Os1 N3 C28 -30.8(6) . . . . ?
N2 Os2 N4 C28 62.6(6) . . . . ?
C3 Os2 N4 C28 165.2(6) . . . . ?
N8 Os2 N4 C28 -45(2) . . . . ?
N6 Os2 N4 C28 -108.9(6) . . . . ?
Os1 Os2 N4 C28 -28.6(6) . . . . ?
N2 Os2 N4 C33 -119.0(7) . . . . ?
C3 Os2 N4 C33 -16.4(7) . . . . ?
N8 Os2 N4 C33 133(2) . . . . ?
N6 Os2 N4 C33 69.5(7) . . . . ?
Os1 Os2 N4 C33 149.8(6) . . . . ?
N4 Os2 N6 C43 -108.9(7) . . . . ?
N2 Os2 N6 C43 151.6(16) . . . . ?
C3 Os2 N6 C43 -13.5(7) . . . . ?
N8 Os2 N6 C43 77.0(7) . . . . ?
Os1 Os2 N6 C43 158.7(7) . . . . ?
N4 Os2 N6 C39 64.0(6) . . . . ?
N2 Os2 N6 C39 -35(2) . . . . ?
C3 Os2 N6 C39 159.4(7) . . . . ?
N8 Os2 N6 C39 -110.1(6) . . . . ?
Os1 Os2 N6 C39 -28.4(6) . . . . ?
N7 Os1 N5 C39 61.1(7) . . . . ?
C1 Os1 N5 C39 164.5(7) . . . . ?
N1 Os1 N5 C39 -52(3) . . . . ?
N3 Os1 N5 C39 -111.3(7) . . . . ?
Os2 Os1 N5 C39 -31.5(7) . . . . ?
N7 Os1 N5 C44 -119.5(7) . . . . ?
C1 Os1 N5 C44 -16.1(8) . . . . ?
N1 Os1 N5 C44 127(2) . . . . ?
N3 Os1 N5 C44 68.1(7) . . . . ?
Os2 Os1 N5 C44 147.9(7) . . . . ?
N4 Os2 N8 C54 178(21) . . . . ?
N2 Os2 N8 C54 70.4(6) . . . . ?
C3 Os2 N8 C54 -31.8(7) . . . . ?
N6 Os2 N8 C54 -117.9(6) . . . . ?
Os1 Os2 N8 C54 161.6(6) . . . . ?
N4 Os2 N8 C50 -7(3) . . . . ?
N2 Os2 N8 C50 -114.3(7) . . . . ?
C3 Os2 N8 C50 143.4(7) . . . . ?
N6 Os2 N8 C50 57.4(7) . . . . ?
Os1 Os2 N8 C50 -23.1(6) . . . . ?
N5 Os1 N7 C50 -118.0(7) . . . . ?
C1 Os1 N7 C50 145.1(7) . . . . ?
N1 Os1 N7 C50 55.8(7) . . . . ?
N3 Os1 N7 C50 -14(2) . . . . ?
Os2 Os1 N7 C50 -26.6(6) . . . . ?
N5 Os1 N7 C55 52.9(7) . . . . ?
C1 Os1 N7 C55 -44.0(7) . . . . ?
N1 Os1 N7 C55 -133.3(7) . . . . ?
N3 Os1 N7 C55 156.9(18) . . . . ?
Os2 Os1 N7 C55 144.3(7) . . . . ?
N5 Os1 C1 C2 -21(10) . . . . ?
N7 Os1 C1 C2 73(10) . . . . ?
N1 Os1 C1 C2 163(10) . . . . ?
N3 Os1 C1 C2 -109(10) . . . . ?
Os2 Os1 C1 C2 -135(10) . . . . ?
Os1 C1 C2 C5 -8(17) . . . . ?
N4 Os2 C3 C4 -90(27) . . . . ?
N2 Os2 C3 C4 4(27) . . . . ?
N8 Os2 C3 C4 94(27) . . . . ?
N6 Os2 C3 C4 -178(100) . . . . ?
Os1 Os2 C3 C4 152(27) . . . . ?
Os2 C3 C4 C11 74(29) . . . . ?
C1 C2 C5 C6 114(8) . . . . ?
C1 C2 C5 C10 -68(8) . . . . ?
C10 C5 C6 C7 2.3(17) . . . . ?
C2 C5 C6 C7 -179.7(10) . . . . ?
C5 C6 C7 C8 1.1(18) . . . . ?
C6 C7 C8 C9 -1(2) . . . . ?
C7 C8 C9 C10 -3(3) . . . . ?
C8 C9 C10 C5 7(3) . . . . ?
C6 C5 C10 C9 -6(2) . . . . ?
C2 C5 C10 C9 175.8(14) . . . . ?
C3 C4 C11 C16 167(5) . . . . ?
C3 C4 C11 C12 -12(6) . . . . ?
C16 C11 C12 C13 -0.9(18) . . . . ?
C4 C11 C12 C13 177.8(11) . . . . ?
C11 C12 C13 C14 1(2) . . . . ?
C12 C13 C14 C15 -1(2) . . . . ?
C13 C14 C15 C16 0(2) . . . . ?
C12 C11 C16 C15 0.1(16) . . . . ?
C4 C11 C16 C15 -178.6(10) . . . . ?
C14 C15 C16 C11 0(2) . . . . ?
C22 N2 C17 N1 -155.6(7) . . . . ?
Os2 N2 C17 N1 15.6(10) . . . . ?
C22 N2 C17 C18 23.5(12) . . . . ?
Os2 N2 C17 C18 -165.3(7) . . . . ?
C21 N1 C17 N2 -176.1(7) . . . . ?
Os1 N1 C17 N2 10.3(10) . . . . ?
C21 N1 C17 C18 4.8(12) . . . . ?
Os1 N1 C17 C18 -168.9(6) . . . . ?
N2 C17 C18 C19 176.5(9) . . . . ?
N1 C17 C18 C19 -4.4(14) . . . . ?
C17 C18 C19 C20 0.7(16) . . . . ?
C18 C19 C20 C21 2.4(15) . . . . ?
C17 N1 C21 C20 -1.7(13) . . . . ?
Os1 N1 C21 C20 172.1(7) . . . . ?
C19 C20 C21 N1 -2.0(14) . . . . ?
C17 N2 C22 C27 -121.5(9) . . . . ?
Os2 N2 C22 C27 67.8(10) . . . . ?
C17 N2 C22 C23 57.6(11) . . . . ?
Os2 N2 C22 C23 -113.1(8) . . . . ?
C27 C22 C23 C24 -1.3(15) . . . . ?
N2 C22 C23 C24 179.6(9) . . . . ?
C22 C23 C24 C25 2.1(16) . . . . ?
C23 C24 C25 C26 -0.7(17) . . . . ?
C24 C25 C26 C27 -1.4(17) . . . . ?
C25 C26 C27 C22 2.1(17) . . . . ?
C23 C22 C27 C26 -0.8(15) . . . . ?
N2 C22 C27 C26 178.3(9) . . . . ?
C33 N4 C28 N3 -167.8(7) . . . . ?
Os2 N4 C28 N3 10.7(9) . . . . ?
C33 N4 C28 C29 15.6(12) . . . . ?
Os2 N4 C28 C29 -165.9(6) . . . . ?
C32 N3 C28 N4 -167.8(7) . . . . ?
Os1 N3 C28 N4 19.1(9) . . . . ?
C32 N3 C28 C29 8.9(11) . . . . ?
Os1 N3 C28 C29 -164.2(6) . . . . ?
N4 C28 C29 C30 169.9(8) . . . . ?
N3 C28 C29 C30 -6.6(13) . . . . ?
C28 C29 C30 C31 -1.7(15) . . . . ?
C29 C30 C31 C32 7.3(16) . . . . ?
C28 N3 C32 C31 -3.2(13) . . . . ?
Os1 N3 C32 C31 169.8(7) . . . . ?
C30 C31 C32 N3 -4.9(15) . . . . ?
C28 N4 C33 C38 -90.0(10) . . . . ?
Os2 N4 C33 C38 91.6(10) . . . . ?
C28 N4 C33 C34 93.8(10) . . . . ?
Os2 N4 C33 C34 -84.7(10) . . . . ?
C38 C33 C34 C35 1.8(16) . . . . ?
N4 C33 C34 C35 178.1(9) . . . . ?
C33 C34 C35 C36 -2.7(18) . . . . ?
C34 C35 C36 C37 1.9(19) . . . . ?
C35 C36 C37 C38 -0.3(18) . . . . ?
C34 C33 C38 C37 -0.1(15) . . . . ?
N4 C33 C38 C37 -176.5(9) . . . . ?
C36 C37 C38 C33 -0.6(16) . . . . ?
C44 N5 C39 N6 -163.4(8) . . . . ?
Os1 N5 C39 N6 16.0(11) . . . . ?
C44 N5 C39 C40 18.2(13) . . . . ?
Os1 N5 C39 C40 -162.4(7) . . . . ?
C43 N6 C39 N5 -172.5(8) . . . . ?
Os2 N6 C39 N5 14.2(10) . . . . ?
C43 N6 C39 C40 6.0(12) . . . . ?
Os2 N6 C39 C40 -167.3(7) . . . . ?
N5 C39 C40 C41 173.1(10) . . . . ?
N6 C39 C40 C41 -5.3(14) . . . . ?
C39 C40 C41 C42 -1.9(16) . . . . ?
C40 C41 C42 C43 8.2(16) . . . . ?
C41 C42 C43 N6 -7.7(16) . . . . ?
C39 N6 C43 C42 0.4(14) . . . . ?
Os2 N6 C43 C42 173.6(8) . . . . ?
C39 N5 C44 C45 84.9(12) . . . . ?
Os1 N5 C44 C45 -94.5(10) . . . . ?
C39 N5 C44 C49 -95.6(12) . . . . ?
Os1 N5 C44 C49 85.0(11) . . . . ?
C49 C44 C45 C46 -6.8(17) . . . . ?
N5 C44 C45 C46 172.7(9) . . . . ?
C44 C45 C46 C47 3.3(18) . . . . ?
C45 C46 C47 C48 0(2) . . . . ?
C46 C47 C48 C49 0(3) . . . . ?
C47 C48 C49 C44 -3(2) . . . . ?
C45 C44 C49 C48 6.6(18) . . . . ?
N5 C44 C49 C48 -172.8(11) . . . . ?
C55 N7 C50 N8 -156.4(8) . . . . ?
Os1 N7 C50 N8 14.9(11) . . . . ?
C55 N7 C50 C51 25.5(13) . . . . ?
Os1 N7 C50 C51 -163.3(7) . . . . ?
C54 N8 C50 N7 -174.2(8) . . . . ?
Os2 N8 C50 N7 10.4(11) . . . . ?
C54 N8 C50 C51 4.0(12) . . . . ?
Os2 N8 C50 C51 -171.4(7) . . . . ?
N7 C50 C51 C52 174.9(10) . . . . ?
N8 C50 C51 C52 -3.2(15) . . . . ?
C50 C51 C52 C53 -1.0(17) . . . . ?
C51 C52 C53 C54 4.3(17) . . . . ?
C52 C53 C54 N8 -3.6(16) . . . . ?
C50 N8 C54 C53 -0.6(14) . . . . ?
Os2 N8 C54 C53 174.9(8) . . . . ?
C50 N7 C55 C60 -121.3(10) . . . . ?
Os1 N7 C55 C60 68.0(12) . . . . ?
C50 N7 C55 C56 62.4(13) . . . . ?
Os1 N7 C55 C56 -108.3(9) . . . . ?
C60 C55 C56 C57 -2.1(17) . . . . ?
N7 C55 C56 C57 174.3(10) . . . . ?
C55 C56 C57 C58 5(2) . . . . ?
C56 C57 C58 C59 -5(2) . . . . ?
C57 C58 C59 C60 4(2) . . . . ?
C56 C55 C60 C59 0.7(17) . . . . ?
N7 C55 C60 C59 -175.6(11) . . . . ?
C58 C59 C60 C55 -2(2) . . . . ?
